data_7217200
loop_
_publ_author_name
'Sathish Kumar, B.'
'Panda, Pradeepta K.'

_publ_section_title
;
 1D water chain stabilized by meso-expanded calix[4]pyrrole
;
_journal_issue 37
_journal_name_full CrystEngComm
_journal_page_first 8669
_journal_paper_doi 10.1039/C4CE01502A
_journal_volume 16
_journal_year 2014
_chemical_formula_moiety 'C10 H12 N2'
_chemical_formula_sum 'C10 H12 N2'
_chemical_formula_weight 160.22
_chemical_melting_point 381(2)
_chemical_name_systematic
; 
 ? 
;
_space_group_IT_number 14
_symmetry_cell_setting monoclinic
_symmetry_space_group_name_Hall '-P 2ybc'
_symmetry_space_group_name_H-M 'P 1 21/c 1'
_atom_sites_solution_hydrogens geom
_atom_sites_solution_primary direct
_atom_sites_solution_secondary difmap
_audit_creation_method SHELXL-97
_cell_angle_alpha 90.00
_cell_angle_beta 99.512(3)
_cell_angle_gamma 90.00
_cell_formula_units_Z 2
_cell_length_a 5.2963(10)
_cell_length_b 7.4802(14)
_cell_length_c 11.401(2)
_cell_measurement_reflns_used 1855
_cell_measurement_temperature 298(2)
_cell_volume 445.47(14)
_computing_cell_refinement 'Bruker SMART'
_computing_data_collection 'Bruker SMART'
_computing_data_reduction 'Bruker SAINT'
_computing_molecular_graphics 'Bruker SHELXTL'
_computing_publication_material 'Bruker SHELXTL'
_computing_structure_refinement 'SHELXL-97 (Sheldrick, 1997)'
_computing_structure_solution 'SHELXS-97 (Sheldrick, 1990)'
_diffrn_ambient_temperature 298(2)
_diffrn_measured_fraction_theta_full 0.996
_diffrn_measured_fraction_theta_max 0.996
_diffrn_measurement_device_type 'CCD area detector'
_diffrn_measurement_method 'phi and omega scans'
_diffrn_radiation_monochromator graphite
_diffrn_radiation_source 'fine-focus sealed tube'
_diffrn_radiation_type MoK\a
_diffrn_radiation_wavelength 0.71073
_diffrn_reflns_av_R_equivalents 0.0393
_diffrn_reflns_av_sigmaI/netI 0.0256
_diffrn_reflns_limit_h_max 6
_diffrn_reflns_limit_h_min -6
_diffrn_reflns_limit_k_max 9
_diffrn_reflns_limit_k_min -9
_diffrn_reflns_limit_l_max 14
_diffrn_reflns_limit_l_min -14
_diffrn_reflns_number 4171
_diffrn_reflns_theta_full 26.16
_diffrn_reflns_theta_max 26.16
_diffrn_reflns_theta_min 3.27
_exptl_absorpt_coefficient_mu 0.073
_exptl_absorpt_correction_T_max 0.986
_exptl_absorpt_correction_T_min 0.983
_exptl_absorpt_correction_type multi-scan
_exptl_absorpt_process_details 'Bruker AXS SADABS program'
_exptl_crystal_colour colorless
_exptl_crystal_density_diffrn 1.194
_exptl_crystal_density_method 'not measured'
_exptl_crystal_description block
_exptl_crystal_F_000 172
_exptl_crystal_size_max 0.24
_exptl_crystal_size_mid 0.21
_exptl_crystal_size_min 0.20
_refine_diff_density_max 0.768
_refine_diff_density_min -0.439
_refine_diff_density_rms 0.099
_refine_ls_extinction_method none
_refine_ls_goodness_of_fit_ref 1.581
_refine_ls_hydrogen_treatment mixed
_refine_ls_matrix_type full
_refine_ls_number_parameters 67
_refine_ls_number_reflns 889
_refine_ls_number_restraints 0
_refine_ls_restrained_S_all 1.581
_refine_ls_R_factor_all 0.1278
_refine_ls_R_factor_gt 0.1198
_refine_ls_shift/su_max 0.000
_refine_ls_shift/su_mean 0.000
_refine_ls_structure_factor_coef Fsqd
_refine_ls_weighting_details 'calc w=1/[\s^2^(Fo^2^)+(0.2000P)^2^+0.0000P] where P=(Fo^2^+2Fc^2^)/3'
_refine_ls_weighting_scheme calc
_refine_ls_wR_factor_gt 0.3460
_refine_ls_wR_factor_ref 0.3593
_reflns_number_gt 777
_reflns_number_total 889
_reflns_threshold_expression >2sigma(I)
_cod_data_source_file c4ce01502a2.cif
_cod_data_source_block monp
_cod_depositor_comments
;
The following automatic conversions were performed:

'_symmetry_cell_setting' value 'Monoclinic' changed to 'monoclinic'
according to
/usr/data/users/saulius/crontab/automatic-downloads/rss-feeds/RSC/lib/dictionaries/cif_core.dic
dictionary named 'cif_core.dic' version 2.4.2 from 2011-04-26.

Automatic conversion script
Id: cif_fix_values 2281 2013-09-26 08:29:07Z andrius 

 Adding full bibliography for 7217199--7217200.cif.
;
_cod_original_cell_volume 445.48(15)
_cod_original_sg_symbol_H-M 'P2(1)/c  '
_cod_database_code 7217200

loop_
_symmetry_equiv_pos_as_xyz
'x, y, z'
'-x, y+1/2, -z+1/2'
'-x, -y, -z'
'x, -y-1/2, z-1/2'

loop_
_atom_site_label
_atom_site_type_symbol
_atom_site_fract_x
_atom_site_fract_y
_atom_site_fract_z
_atom_site_U_iso_or_equiv
_atom_site_adp_type
_atom_site_occupancy
_atom_site_symmetry_multiplicity
_atom_site_calc_flag
_atom_site_refinement_flags
N1 N 0.9266(6) 1.0610(4) 0.7549(3) 0.0602(11) Uani 1 1 d .
C3 C 0.6259(6) 0.8810(4) 0.7855(3) 0.0604(11) Uani 1 1 d .
C4 C 0.8094(7) 0.9895(4) 0.8412(3) 0.0568(11) Uani 1 1 d .
C2 C 0.6226(7) 0.8898(5) 0.6654(3) 0.0652(12) Uani 1 1 d .
C5 C 0.8696(8) 1.0337(6) 0.9715(4) 0.0744(14) Uani 1 1 d .
H5A H 0.7402 0.9810 1.0118 0.089 Uiso 1 1 calc R
H5B H 0.8632 1.1623 0.9814 0.089 Uiso 1 1 calc R
C1 C 0.8145(8) 1.0023(5) 0.6479(3) 0.0657(12) Uani 1 1 d .
H1 H 1.041(10) 1.124(7) 0.763(4) 0.079 Uiso 1 1 d .
H4 H 0.493(8) 0.822(6) 0.835(3) 0.079 Uiso 1 1 d .
H2 H 0.866(10) 1.042(6) 0.599(5) 0.079 Uiso 1 1 d .
H3 H 0.532(8) 0.818(6) 0.608(4) 0.079 Uiso 1 1 d .

loop_
_atom_site_aniso_label
_atom_site_aniso_U_11
_atom_site_aniso_U_22
_atom_site_aniso_U_33
_atom_site_aniso_U_23
_atom_site_aniso_U_13
_atom_site_aniso_U_12
N1 0.0556(17) 0.0544(18) 0.066(2) 0.0057(12) -0.0023(13) -0.0123(12)
C3 0.052(2) 0.055(2) 0.072(2) -0.0013(15) 0.0036(15) -0.0033(13)
C4 0.065(2) 0.0492(18) 0.0504(19) 0.0043(12) -0.0065(14) 0.0031(14)
C2 0.063(2) 0.054(2) 0.069(2) -0.0131(15) -0.0176(15) 0.0075(15)
C5 0.067(2) 0.088(3) 0.066(2) -0.0092(19) 0.0055(17) 0.0204(19)
C1 0.082(3) 0.064(2) 0.052(2) 0.0116(15) 0.0133(17) 0.0202(18)

loop_
_atom_type_symbol
_atom_type_description
_atom_type_scat_dispersion_real
_atom_type_scat_dispersion_imag
_atom_type_scat_source
C C 0.0033 0.0016 'International Tables Vol C Tables 4.2.6.8 and 6.1.1.4'
H H 0.0000 0.0000 'International Tables Vol C Tables 4.2.6.8 and 6.1.1.4'
N N 0.0061 0.0033 'International Tables Vol C Tables 4.2.6.8 and 6.1.1.4'

loop_
_geom_angle_atom_site_label_1
_geom_angle_atom_site_label_2
_geom_angle_atom_site_label_3
_geom_angle
_geom_angle_site_symmetry_3
C1 N1 C4 110.1(3) .
C4 C3 C2 109.5(3) .
C3 C4 N1 106.1(3) .
C3 C4 C5 128.3(4) .
N1 C4 C5 125.6(3) .
C1 C2 C3 106.9(3) .
C4 C5 C5 112.4(4) 3_777
N1 C1 C2 107.4(3) .

loop_
_geom_bond_atom_site_label_1
_geom_bond_atom_site_label_2
_geom_bond_distance
_geom_bond_site_symmetry_2
N1 C1 1.340(5) .
N1 C4 1.357(5) .
C3 C4 1.342(5) .
C3 C2 1.369(5) .
C4 C5 1.503(5) .
C2 C1 1.360(6) .
C5 C5 1.512(8) 3_777
